data_7248275
loop_
_publ_author_name
'Korobeynikov, Nikita A.'
'Usoltsev, Andrey N.'
'Sokolov, Maxim N.'
'Novikov, Alexander S.'
'Adonin, Sergey A.'

_publ_section_title
;
 Polymeric polyiodo-chlorotellurates(iv): new supramolecular hybrids in
 halometalate chemistry
;
_journal_issue 14
_journal_name_full CrystEngComm
_journal_page_first 2018
_journal_page_last 2024
_journal_paper_doi 10.1039/D4CE00088A
_journal_volume 26
_journal_year 2024
_chemical_formula_moiety 'I2, Cl6 Te, 2(C6 H8 N)'
_chemical_formula_sum 'C12 H16 Cl6 I2 N2 Te'
_chemical_formula_weight 782.37
_space_group_crystal_system tetragonal
_space_group_IT_number 92
_space_group_name_Hall 'P 4abw 2nw'
_space_group_name_H-M_alt 'P 41 21 2'
_atom_sites_solution_hydrogens geom
_audit_creation_date 2023-10-23
_audit_creation_method
;
Olex2 1.5
(compiled 2023.08.24 svn.re1ec1418 for OlexSys, GUI svn.r6817)
;
_audit_update_record
;
2023-11-24 deposited with the CCDC.	2024-03-05 downloaded from the CCDC.
;
_cell_angle_alpha 90
_cell_angle_beta 90
_cell_angle_gamma 90
_cell_formula_units_Z 4
_cell_length_a 9.4279(2)
_cell_length_b 9.4279(2)
_cell_length_c 25.1636(7)
_cell_measurement_reflns_used 9934
_cell_measurement_temperature 150.00
_cell_measurement_theta_max 31.43
_cell_measurement_theta_min 2.70
_cell_volume 2236.67(9)
_computing_molecular_graphics 'Olex2 1.5 (Dolomanov et al., 2009)'
_computing_publication_material 'Olex2 1.5 (Dolomanov et al., 2009)'
_computing_structure_refinement 'SHELXL 2017/1 (Sheldrick, 2015)'
_computing_structure_solution 'SHELXT 2014/5 (Sheldrick, 2014)'
_diffrn_ambient_temperature 150.00
_diffrn_detector PIXEL
_diffrn_detector_area_resol_mean 7.41
_diffrn_detector_type 'Bruker PHOTON III area detector'
_diffrn_measured_fraction_theta_full 1.000
_diffrn_measured_fraction_theta_max 1.000
_diffrn_measurement_device 'three-circle diffractometer'
_diffrn_measurement_device_type 'Bruker D8 Venture diffractometer'
_diffrn_measurement_method 'phi and omega scans'
_diffrn_radiation_monochromator graphite
_diffrn_radiation_type MoK\a
_diffrn_radiation_wavelength 0.71073
_diffrn_reflns_av_R_equivalents 0.0397
_diffrn_reflns_av_unetI/netI 0.0307
_diffrn_reflns_Laue_measured_fraction_full 1.000
_diffrn_reflns_Laue_measured_fraction_max 1.000
_diffrn_reflns_limit_h_max 11
_diffrn_reflns_limit_h_min -13
_diffrn_reflns_limit_k_max 9
_diffrn_reflns_limit_k_min -13
_diffrn_reflns_limit_l_max 37
_diffrn_reflns_limit_l_min -28
_diffrn_reflns_number 20945
_diffrn_reflns_point_group_measured_fraction_full 1.000
_diffrn_reflns_point_group_measured_fraction_max 1.000
_diffrn_reflns_theta_full 25.242
_diffrn_reflns_theta_max 31.516
_diffrn_reflns_theta_min 2.307
_diffrn_source 'Incoatec IuS3.0 microfocus X-ray tube'
_diffrn_source_current 1.4
_diffrn_source_power 0.07
_diffrn_source_voltage 50.0
_exptl_absorpt_coefficient_mu 4.806
_exptl_absorpt_correction_T_max 0.7462
_exptl_absorpt_correction_T_min 0.6396
_exptl_absorpt_correction_type multi-scan
_exptl_absorpt_process_details
;
SADABS-2016/2 (Bruker,2016/2) was used for absorption correction.
wR2(int) was 0.0727 before and 0.0605 after correction.
The Ratio of minimum to maximum transmission is 0.8571.
The \l/2 correction factor is Not present.
;
_exptl_crystal_colour 'dark red'
_exptl_crystal_colour_modifier dark
_exptl_crystal_colour_primary red
_exptl_crystal_density_diffrn 2.323
_exptl_crystal_description block
_exptl_crystal_F_000 1448
_exptl_crystal_size_max 0.062
_exptl_crystal_size_mid 0.04
_exptl_crystal_size_min 0.035
_refine_diff_density_max 0.468
_refine_diff_density_min -0.770
_refine_diff_density_rms 0.094
_refine_ls_abs_structure_details
;
 Flack x determined using 1285 quotients [(I+)-(I-)]/[(I+)+(I-)]
 (Parsons, Flack and Wagner, Acta Cryst. B69 (2013) 249-259).
;
_refine_ls_abs_structure_Flack -0.045(13)
_refine_ls_extinction_method none
_refine_ls_goodness_of_fit_ref 1.048
_refine_ls_hydrogen_treatment constr
_refine_ls_matrix_type full
_refine_ls_number_parameters 107
_refine_ls_number_reflns 3730
_refine_ls_number_restraints 0
_refine_ls_restrained_S_all 1.048
_refine_ls_R_factor_all 0.0274
_refine_ls_R_factor_gt 0.0226
_refine_ls_shift/su_max 0.001
_refine_ls_shift/su_mean 0.000
_refine_ls_structure_factor_coef Fsqd
_refine_ls_weighting_details 'w=1/[\s^2^(Fo^2^)+(0.0136P)^2^+0.1754P] where P=(Fo^2^+2Fc^2^)/3'
_refine_ls_weighting_scheme calc
_refine_ls_wR_factor_gt 0.0378
_refine_ls_wR_factor_ref 0.0390
_reflns_Friedel_coverage 0.676
_reflns_Friedel_fraction_full 1.000
_reflns_Friedel_fraction_max 1.000
_reflns_number_gt 3422
_reflns_number_total 3730
_reflns_threshold_expression 'I > 2\s(I)'
_cod_data_source_file d4ce00088a2.cif
_cod_data_source_block nk1018_a
_cod_depositor_comments 'Adding full bibliography for 7248275--7248279.cif.'
_cod_original_cell_volume 2236.67(11)
_cod_database_code 7248275
_shelx_shelxl_version_number 2017/1
_shelx_space_group_comment
;
The symmetry employed for this shelxl refinement is uniquely defined
by the following loop, which should always be used as a source of
symmetry information in preference to the above space-group names.
They are only intended as comments.
;
_shelx_estimated_absorpt_t_max 0.850
_shelx_estimated_absorpt_t_min 0.755
_olex2_refinement_description
;
1. Fixed Uiso
 At 1.2 times of:
  All C(H) groups
 At 1.5 times of:
  All C(H,H,H) groups
2.a Aromatic/amide H refined with riding coordinates:
 C2(H2), C3(H3), C4(H4), C5(H5), C6(H6)
2.b Idealised Me refined as rotating group:
 C1(H1A,H1B,H1C)
;
_olex2_submission_special_instructions 'No special instructions were received'

loop_
_space_group_symop_operation_xyz
'x, y, z'
'-x, -y, z+1/2'
'-y+1/2, x+1/2, z+1/4'
'y+1/2, -x+1/2, z+3/4'
'-x+1/2, y+1/2, -z+1/4'
'x+1/2, -y+1/2, -z+3/4'
'y, x, -z'
'-y, -x, -z+1/2'

loop_
_atom_site_label
_atom_site_type_symbol
_atom_site_fract_x
_atom_site_fract_y
_atom_site_fract_z
_atom_site_U_iso_or_equiv
_atom_site_adp_type
_atom_site_occupancy
_atom_site_site_symmetry_order
_atom_site_calc_flag
_atom_site_refinement_flags_posn
_atom_site_refinement_flags_adp
_atom_site_refinement_flags_occupancy
_atom_site_disorder_assembly
_atom_site_disorder_group
I1 I 0.26490(3) 0.07172(3) 0.48446(2) 0.02680(7) Uani 1 1 d . . . . .
Te1 Te 0.64100(2) 0.64100(2) 0.500000 0.01572(7) Uani 1 2 d S T P . .
Cl1 Cl 0.46649(10) 0.81688(10) 0.45949(4) 0.0289(2) Uani 1 1 d . . . . .
Cl2 Cl 0.82775(9) 0.82775(9) 0.500000 0.0302(3) Uani 1 2 d S T P . .
Cl3 Cl 0.56669(11) 0.70965(10) 0.59316(3) 0.0278(2) Uani 1 1 d . . . . .
Cl4 Cl 0.44894(9) 0.44894(9) 0.500000 0.0268(3) Uani 1 2 d S T P . .
N1 N 0.5261(3) 0.1581(3) 0.60425(11) 0.0238(7) Uani 1 1 d . . . . .
C1 C 0.6368(4) 0.1072(5) 0.56783(15) 0.0347(10) Uani 1 1 d . . . . .
H1A H 0.618125 0.143301 0.531984 0.052 Uiso 1 1 calc R U . . .
H1B H 0.636499 0.003284 0.567272 0.052 Uiso 1 1 calc R U . . .
H1C H 0.729553 0.141155 0.579954 0.052 Uiso 1 1 calc R U . . .
C2 C 0.5254(4) 0.2958(4) 0.61880(14) 0.0263(8) Uani 1 1 d . . . . .
H2 H 0.596508 0.358491 0.606048 0.032 Uiso 1 1 calc R U . . .
C3 C 0.4206(5) 0.3447(4) 0.65233(15) 0.0305(9) Uani 1 1 d . . . . .
H3 H 0.419117 0.441648 0.662626 0.037 Uiso 1 1 calc R U . . .
C4 C 0.3186(4) 0.2535(5) 0.67084(14) 0.0302(9) Uani 1 1 d . . . . .
H4 H 0.246649 0.286781 0.694145 0.036 Uiso 1 1 calc R U . . .
C5 C 0.3213(4) 0.1131(5) 0.65536(15) 0.0292(9) Uani 1 1 d . . . . .
H5 H 0.250608 0.048893 0.667432 0.035 Uiso 1 1 calc R U . . .
C6 C 0.4274(4) 0.0679(4) 0.62233(13) 0.0272(8) Uani 1 1 d . . . . .
H6 H 0.431086 -0.029009 0.612051 0.033 Uiso 1 1 calc R U . . .

loop_
_atom_site_aniso_label
_atom_site_aniso_U_11
_atom_site_aniso_U_22
_atom_site_aniso_U_33
_atom_site_aniso_U_23
_atom_site_aniso_U_13
_atom_site_aniso_U_12
I1 0.02697(14) 0.02795(14) 0.02546(11) -0.00289(10) 0.00313(9) 0.00288(11)
Te1 0.01560(9) 0.01560(9) 0.01596(12) -0.00154(8) 0.00154(8) 0.00194(13)
Cl1 0.0286(5) 0.0249(5) 0.0332(4) 0.0009(4) -0.0018(4) 0.0073(4)
Cl2 0.0271(4) 0.0271(4) 0.0363(6) -0.0043(4) 0.0043(4) -0.0084(5)
Cl3 0.0323(5) 0.0313(5) 0.0199(4) -0.0052(3) 0.0049(4) 0.0032(4)
Cl4 0.0253(4) 0.0253(4) 0.0299(5) -0.0013(4) 0.0013(4) -0.0064(5)
N1 0.0231(17) 0.0292(18) 0.0192(13) -0.0001(12) -0.0007(12) 0.0011(15)
C1 0.031(2) 0.043(3) 0.0295(18) -0.0086(17) 0.0068(17) -0.001(2)
C2 0.027(2) 0.024(2) 0.0277(18) 0.0004(15) -0.0019(15) -0.0040(16)
C3 0.036(2) 0.023(2) 0.0324(18) -0.0032(16) -0.0011(17) 0.0005(19)
C4 0.027(2) 0.037(2) 0.0264(18) -0.0020(17) 0.0022(15) 0.0069(19)
C5 0.024(2) 0.032(2) 0.0310(19) 0.0061(17) 0.0002(15) -0.0011(17)
C6 0.028(2) 0.0239(19) 0.0294(17) -0.0002(15) -0.0014(16) -0.0024(18)

loop_
_atom_type_symbol
_atom_type_description
_atom_type_scat_dispersion_real
_atom_type_scat_dispersion_imag
_atom_type_scat_source
C C 0.0033 0.0016 'International Tables Vol C Tables 4.2.6.8 and 6.1.1.4'
H H 0.0000 0.0000 'International Tables Vol C Tables 4.2.6.8 and 6.1.1.4'
Cl Cl 0.1484 0.1585 'International Tables Vol C Tables 4.2.6.8 and 6.1.1.4'
I I -0.4742 1.8119 'International Tables Vol C Tables 4.2.6.8 and 6.1.1.4'
N N 0.0061 0.0033 'International Tables Vol C Tables 4.2.6.8 and 6.1.1.4'
Te Te -0.5308 1.6751 'International Tables Vol C Tables 4.2.6.8 and 6.1.1.4'

loop_
_geom_angle_atom_site_label_1
_geom_angle_atom_site_label_2
_geom_angle_atom_site_label_3
_geom_angle
_geom_angle_site_symmetry_1
_geom_angle_site_symmetry_3
_geom_angle_publ_flag
Cl1 Te1 Cl1 179.59(5) . 7_556 ?
Cl1 Te1 Cl4 90.21(2) 7_556 . ?
Cl1 Te1 Cl4 90.21(2) . . ?
Cl2 Te1 Cl1 89.79(2) . . ?
Cl2 Te1 Cl1 89.79(2) . 7_556 ?
Cl2 Te1 Cl3 90.85(2) . 7_556 ?
Cl2 Te1 Cl3 90.85(2) . . ?
Cl2 Te1 Cl4 180.000(14) . . ?
Cl3 Te1 Cl1 88.55(3) . 7_556 ?
Cl3 Te1 Cl1 88.55(3) 7_556 . ?
Cl3 Te1 Cl1 91.46(3) 7_556 7_556 ?
Cl3 Te1 Cl1 91.46(3) . . ?
Cl3 Te1 Cl3 178.29(5) . 7_556 ?
Cl3 Te1 Cl4 89.15(2) . . ?
Cl3 Te1 Cl4 89.15(2) 7_556 . ?
C2 N1 C1 119.1(3) . . ?
C6 N1 C1 119.9(3) . . ?
C6 N1 C2 121.0(3) . . ?
N1 C1 H1A 109.5 . . ?
N1 C1 H1B 109.5 . . ?
N1 C1 H1C 109.5 . . ?
H1A C1 H1B 109.5 . . ?
H1A C1 H1C 109.5 . . ?
H1B C1 H1C 109.5 . . ?
N1 C2 H2 120.3 . . ?
N1 C2 C3 119.5(4) . . ?
C3 C2 H2 120.3 . . ?
C2 C3 H3 120.0 . . ?
C4 C3 C2 120.0(4) . . ?
C4 C3 H3 120.0 . . ?
C3 C4 H4 120.2 . . ?
C3 C4 C5 119.5(4) . . ?
C5 C4 H4 120.2 . . ?
C4 C5 H5 120.5 . . ?
C6 C5 C4 118.9(4) . . ?
C6 C5 H5 120.5 . . ?
N1 C6 C5 121.1(4) . . ?
N1 C6 H6 119.5 . . ?
C5 C6 H6 119.5 . . ?

loop_
_geom_bond_atom_site_label_1
_geom_bond_atom_site_label_2
_geom_bond_distance
_geom_bond_site_symmetry_2
_geom_bond_publ_flag
I1 I1 2.6917(5) 7_556 ?
Te1 Cl1 2.5486(9) 7_556 ?
Te1 Cl1 2.5486(9) . ?
Te1 Cl2 2.4900(13) . ?
Te1 Cl3 2.5310(8) 7_556 ?
Te1 Cl3 2.5309(8) . ?
Te1 Cl4 2.5607(13) . ?
N1 C1 1.469(5) . ?
N1 C2 1.349(5) . ?
N1 C6 1.340(5) . ?
C1 H1A 0.9800 . ?
C1 H1B 0.9800 . ?
C1 H1C 0.9800 . ?
C2 H2 0.9500 . ?
C2 C3 1.378(5) . ?
C3 H3 0.9500 . ?
C3 C4 1.372(5) . ?
C4 H4 0.9500 . ?
C4 C5 1.380(6) . ?
C5 H5 0.9500 . ?
C5 C6 1.369(5) . ?
C6 H6 0.9500 . ?

loop_
_geom_torsion_atom_site_label_1
_geom_torsion_atom_site_label_2
_geom_torsion_atom_site_label_3
_geom_torsion_atom_site_label_4
_geom_torsion
_geom_torsion_site_symmetry_1
_geom_torsion_site_symmetry_2
_geom_torsion_site_symmetry_3
_geom_torsion_site_symmetry_4
_geom_torsion_publ_flag
N1 C2 C3 C4 0.3(6) . . . . ?
C1 N1 C2 C3 179.0(3) . . . . ?
C1 N1 C6 C5 -178.6(3) . . . . ?
C2 N1 C6 C5 1.2(5) . . . . ?
C2 C3 C4 C5 -0.4(6) . . . . ?
C3 C4 C5 C6 0.9(6) . . . . ?
C4 C5 C6 N1 -1.3(6) . . . . ?
C6 N1 C2 C3 -0.7(5) . . . . ?
